data_1541982
loop_
_publ_author_name
'Foss, O.'
'Johnson, K.'

_publ_section_title
;
 The crystal structure of potassium barium hexathionate
;
_journal_name_full 'Acta Chemica Scandinavica (1-27,1973-42,1988)'
_journal_page_first 2207
_journal_page_last 2218
_journal_volume 19
_journal_year 1965
_chemical_formula_sum 'Ba K2 O12 S12'
_chemical_name_systematic 'K2 Ba (S6 O6)2'
_space_group_IT_number 13
_symmetry_space_group_name_Hall '-P 2yc'
_symmetry_space_group_name_H-M 'P 1 2/c 1'
_cell_angle_alpha 90
_cell_angle_beta 112
_cell_angle_gamma 90
_cell_formula_units_Z 2
_cell_length_a 11.58
_cell_length_b 10.81
_cell_length_c 9.14
_cell_volume 1060.831
_citation_journal_id_ASTM ACSAA4
_cod_data_source_file Foss_ACSAA4_1965_1017.cif
_cod_data_source_block Ba1K2O12S12
_cod_original_formula_sum 'Ba1 K2 O12 S12'
_cod_database_code 1541982

loop_
_symmetry_equiv_pos_as_xyz
x,y,z
-x,y,-z+1/2
-x,-y,-z
x,-y,z-1/2

loop_
_atom_site_label
_atom_site_type_symbol
_atom_site_fract_x
_atom_site_fract_y
_atom_site_fract_z
_atom_site_occupancy
_atom_site_U_iso_or_equiv
K1 K+1 0.5 0 0.5 1 0.0
S4 S+1 0.401 0.351 0.551 1 0.0
K2 K+1 0 0.45 0.25 1 0.0
S1 S+1 0.138 0.274 0.044 1 0.0
O2 O-2 0.086 0.227 0.158 1 0.0
S6 S+1 0.254 0.11 0.577 1 0.0
S2 S+1 0.332 0.284 0.162 1 0.0
S5 S+1 0.246 0.303 0.593 1 0.0
O1 O-2 0.133 0.183 -0.074 1 0.0
O4 O-2 0.358 0.066 0.721 1 0.0
O5 O-2 0.257 0.071 0.426 1 0.0
O3 O-2 0.105 0.397 -0.008 1 0.0
Ba1 Ba+2 0 0.0176 0.25 1 0.0
S3 S+1 0.348 0.418 0.327 1 0.0
O6 O-2 0.14 0.08 0.593 1 0.0
